data_4115365
loop_
_publ_author_name
'Hsiu-Yi Chao'
'Wei Lu'
'Yanqin Li'
'Michael C. W. Chan'
'Chi-Ming Che'
'Kung-Kai Cheung'
'Nianyong Zhu'

_publ_section_title
;
 Organic Triplet Emissions of Arylacetylide Moieties Harnessed through
 Coordination to [Au(PCy3)]+. Effect of Molecular Structure upon
 Photoluminescent Properties
;
_journal_name_full 'Journal of the American Chemical Society'
_journal_page_first 14696
_journal_page_last 14706
_journal_paper_doi 10.1021/ja0209417
_journal_volume 124
_journal_year 2002
_chemical_formula_moiety '(C52 H74 Au2 P2).(CH3OH).H2O'
_chemical_formula_sum 'C53 H80 Au2 O2 P2'
_chemical_formula_weight 1205.09
_space_group_IT_number 2
_symmetry_cell_setting triclinic
_symmetry_Int_Tables_number 2
_symmetry_space_group_name_Hall '-P 1'
_symmetry_space_group_name_H-M 'P -1'
_audit_creation_date 'Fri Aug 18 17:55:27 2000'
_audit_creation_method 'from TEXRAY.INF file'
_cell_angle_alpha 97.15(2)
_cell_angle_beta 100.99(2)
_cell_angle_gamma 115.93(2)
_cell_formula_units_Z 2
_cell_length_a 13.284(2)
_cell_length_b 14.460(2)
_cell_length_c 15.618(3)
_cell_measurement_reflns_used 0
_cell_measurement_temperature 301.2
_cell_measurement_theta_max 0.0
_cell_measurement_theta_min 0.0
_cell_volume 2574.1(10)
_computing_cell_refinement 'MAR Data Collection Software & DENZO'
_computing_data_collection 'MAR Data Collection Software & DENZO'
_computing_data_reduction teXsan
_computing_publication_material teXsan
_computing_structure_refinement teXsan
_computing_structure_solution 'DIRDIF92 (PATTY)'
_diffrn_ambient_temperature 301.2
_diffrn_measurement_device 'MAR IPDS'
_diffrn_measurement_method oscillation
_diffrn_orient_matrix_UB_11 0.00000
_diffrn_orient_matrix_UB_12 0.00000
_diffrn_orient_matrix_UB_13 0.00000
_diffrn_orient_matrix_UB_21 0.00000
_diffrn_orient_matrix_UB_22 0.00000
_diffrn_orient_matrix_UB_23 0.00000
_diffrn_orient_matrix_UB_31 0.00000
_diffrn_orient_matrix_UB_32 0.00000
_diffrn_orient_matrix_UB_33 0.00000
_diffrn_radiation_detector imaging_plate
_diffrn_radiation_monochromator graphite
_diffrn_radiation_source 'X-ray tube'
_diffrn_radiation_type MoKalpha
_diffrn_radiation_wavelength 0.7107
_diffrn_reflns_av_R_equivalents 0.00
_diffrn_reflns_limit_h_max 14
_diffrn_reflns_limit_h_min 0
_diffrn_reflns_limit_k_max 15
_diffrn_reflns_limit_k_min -17
_diffrn_reflns_limit_l_max 18
_diffrn_reflns_limit_l_min -18
_diffrn_reflns_number 8732
_diffrn_reflns_theta_max 25.46
_diffrn_standards_decay_% 0.00
_diffrn_standards_interval_count 0
_diffrn_standards_number 0
_exptl_absorpt_coefficient_mu 5.812
_exptl_absorpt_correction_type none
_exptl_crystal_colour paleyellow
_exptl_crystal_density_diffrn 1.555
_exptl_crystal_density_meas 0.000
_exptl_crystal_description prism
_exptl_crystal_F_000 1204.00
_exptl_crystal_size_max 0.300
_exptl_crystal_size_mid 0.150
_exptl_crystal_size_min 0.100
_refine_diff_density_max 1.30
_refine_diff_density_min -2.97
_refine_ls_extinction_coef 0.00000
_refine_ls_extinction_method none
_refine_ls_goodness_of_fit_obs 1.625
_refine_ls_hydrogen_treatment noref
_refine_ls_matrix_type full
_refine_ls_number_parameters 532
_refine_ls_number_reflns 7325
_refine_ls_number_restraints 0
_refine_ls_R_factor_obs 0.0467
_refine_ls_shift/esd_max 0.9870
_refine_ls_structure_factor_coef F
_refine_ls_weighting_scheme sigma
_refine_ls_wR_factor_obs 0.0655
_reflns_number_observed 7325
_reflns_number_total 8732
_reflns_observed_criterion 3.00
_cod_data_source_file ja0209417_10.cif
_cod_data_source_block ip848_C52H74P2Au2_CH3OH_H2O_26072000_Compound_9_CH3OH_H2O
_cod_original_cell_volume 2574(1)
_cod_original_sg_symbol_H-M 'P -1 '
_cod_original_formula_sum 'C53 H80 Au2 O2 P2 '
_cod_database_code 4115365

loop_
_symmetry_equiv_pos_as_xyz
'   +x,   +y,   +z'
'   -x,   -y,   -z'

loop_
_atom_site_aniso_label
_atom_site_aniso_U_11
_atom_site_aniso_U_22
_atom_site_aniso_U_33
_atom_site_aniso_U_12
_atom_site_aniso_U_13
_atom_site_aniso_U_23
Au(1) 0.0412(2) 0.0562(2) 0.0499(2) 0.0218(1) 0.0215(1) 0.0216(1)
Au(2) 0.0418(2) 0.0556(2) 0.0470(2) 0.0195(1) 0.0195(1) 0.0201(1)
P(1) 0.0413(8) 0.0542(10) 0.0435(8) 0.0222(7) 0.0196(6) 0.0191(7)
P(2) 0.0444(9) 0.0499(9) 0.0410(8) 0.0190(7) 0.0176(7) 0.0162(7)
O(1) 0.144(5) 0.079(4) 0.216(7) 0.079(4) 0.107(5) 0.092(4)
O(2) 0.100(5) 0.119(5) 0.094(4) 0.080(4) 0.023(3) 0.047(4)
C(1) 0.043(4) 0.064(4) 0.060(4) 0.020(3) 0.026(3) 0.024(3)
C(2) 0.045(4) 0.056(4) 0.049(4) 0.021(3) 0.016(3) 0.013(3)
C(3) 0.046(4) 0.054(4) 0.048(4) 0.022(3) 0.021(3) 0.014(3)
C(4) 0.052(4) 0.069(5) 0.058(4) 0.028(3) 0.026(3) 0.033(3)
C(5) 0.044(4) 0.081(5) 0.068(4) 0.032(4) 0.022(3) 0.042(4)
C(6) 0.048(4) 0.053(4) 0.046(3) 0.021(3) 0.021(3) 0.021(3)
C(7) 0.050(4) 0.078(5) 0.073(5) 0.037(4) 0.028(4) 0.040(4)
C(8) 0.050(4) 0.084(5) 0.068(5) 0.033(4) 0.023(3) 0.040(4)
C(9) 0.047(4) 0.053(4) 0.055(4) 0.020(3) 0.016(3) 0.021(3)
C(10) 0.084(5) 0.075(5) 0.114(7) 0.055(4) 0.067(5) 0.061(5)
C(11) 0.068(5) 0.080(6) 0.099(6) 0.052(5) 0.047(5) 0.046(5)
C(12) 0.053(4) 0.055(4) 0.049(4) 0.019(3) 0.023(3) 0.019(3)
C(13) 0.062(4) 0.062(5) 0.062(4) 0.033(3) 0.024(3) 0.031(4)
C(14) 0.056(4) 0.066(4) 0.061(4) 0.034(3) 0.030(3) 0.038(4)
C(15) 0.056(4) 0.058(4) 0.047(4) 0.025(3) 0.018(3) 0.016(3)
C(16) 0.057(4) 0.066(5) 0.054(4) 0.027(4) 0.029(3) 0.023(3)
C(17) 0.037(3) 0.067(4) 0.051(4) 0.026(3) 0.017(3) 0.013(3)
C(18) 0.058(4) 0.075(5) 0.053(4) 0.036(4) 0.017(3) 0.023(4)
C(19) 0.066(5) 0.106(7) 0.053(4) 0.050(5) 0.007(4) 0.021(4)
C(20) 0.066(5) 0.091(6) 0.068(5) 0.047(4) 0.012(4) 0.011(4)
C(21) 0.047(4) 0.075(5) 0.098(6) 0.029(4) 0.022(4) 0.010(5)
C(22) 0.065(5) 0.082(6) 0.076(5) 0.039(4) 0.038(4) 0.036(4)
C(23) 0.046(3) 0.061(4) 0.051(4) 0.030(3) 0.017(3) 0.018(3)
C(24) 0.068(5) 0.067(5) 0.056(4) 0.033(4) 0.025(4) 0.018(4)
C(25) 0.069(5) 0.068(5) 0.080(5) 0.038(4) 0.015(4) 0.007(4)
C(26) 0.066(5) 0.065(5) 0.091(6) 0.035(4) 0.004(4) 0.013(4)
C(27) 0.081(6) 0.063(5) 0.077(5) 0.026(4) 0.033(4) 0.030(4)
C(28) 0.059(4) 0.058(4) 0.064(4) 0.021(3) 0.030(4) 0.018(3)
C(29) 0.042(3) 0.059(4) 0.054(4) 0.025(3) 0.020(3) 0.019(3)
C(30) 0.103(7) 0.082(6) 0.049(4) 0.050(5) 0.014(4) 0.013(4)
C(31) 0.15(1) 0.115(8) 0.041(4) 0.067(8) 0.009(5) 0.010(5)
C(32) 0.128(9) 0.081(7) 0.059(5) 0.033(6) 0.016(5) -0.004(5)
C(33) 0.148(9) 0.069(6) 0.061(5) 0.055(6) 0.029(5) 0.012(4)
C(34) 0.109(7) 0.060(5) 0.053(4) 0.039(5) 0.015(4) 0.012(4)
C(35) 0.050(4) 0.054(4) 0.044(3) 0.023(3) 0.013(3) 0.011(3)
C(36) 0.064(4) 0.059(4) 0.059(4) 0.027(4) 0.020(3) 0.030(4)
C(37) 0.100(7) 0.072(6) 0.075(6) 0.052(5) 0.022(5) 0.030(5)
C(38) 0.091(7) 0.093(7) 0.098(7) 0.063(6) 0.022(5) 0.020(5)
C(39) 0.071(6) 0.089(7) 0.112(8) 0.049(5) 0.038(5) 0.014(6)
C(40) 0.076(5) 0.072(5) 0.081(5) 0.042(4) 0.042(4) 0.023(4)
C(41) 0.048(3) 0.045(4) 0.055(4) 0.021(3) 0.018(3) 0.017(3)
C(42) 0.054(4) 0.065(5) 0.051(4) 0.029(3) 0.012(3) 0.018(3)
C(43) 0.071(5) 0.066(5) 0.058(5) 0.017(4) 0.001(4) 0.020(4)
C(44) 0.064(5) 0.067(5) 0.095(6) 0.022(4) 0.007(4) 0.023(5)
C(45) 0.089(6) 0.065(6) 0.104(6) 0.017(5) 0.055(5) 0.028(5)
C(46) 0.077(5) 0.055(5) 0.084(6) 0.021(4) 0.045(4) 0.017(4)
C(47) 0.058(4) 0.065(5) 0.044(4) 0.027(4) 0.008(3) 0.015(3)
C(48) 0.089(6) 0.063(5) 0.061(5) 0.028(4) 0.001(4) 0.022(4)
C(49) 0.102(7) 0.071(6) 0.079(6) 0.029(5) -0.018(5) 0.024(5)
C(50) 0.100(7) 0.081(7) 0.088(7) 0.015(6) -0.037(6) 0.020(5)
C(51) 0.17(1) 0.071(7) 0.078(6) 0.026(7) -0.046(7) 0.015(5)
C(52) 0.120(8) 0.060(5) 0.061(5) 0.032(5) -0.014(5) 0.015(4)
C(53) 0.184(8) 0.136(8) 0.188(8) 0.096(7) 0.109(6) 0.101(7)

loop_
_atom_site_label
_atom_site_fract_x
_atom_site_fract_y
_atom_site_fract_z
_atom_site_U_iso_or_equiv
_atom_site_thermal_displace_type
Au(1) 0.15389(2) 0.11811(2) 0.15704(2) 0.04713(9) Uij
Au(2) 1.23124(2) 0.69071(2) -0.27938(2) 0.04748(9) Uij
P(1) -0.0064(1) 0.0246(1) 0.2045(1) 0.0443(4) Uij
P(2) 1.3676(1) 0.7261(1) -0.3578(1) 0.0448(4) Uij
O(1) 0.5703(6) 0.2607(5) 0.6968(5) 0.122(3) Uij
O(2) 0.3395(6) 0.0674(6) 0.6160(4) 0.091(2) Uij
C(1) 0.2876(6) 0.1996(6) 0.1099(5) 0.055(2) Uij
C(2) 0.3682(6) 0.2468(6) 0.0786(5) 0.050(2) Uij
C(3) 0.4626(6) 0.3004(5) 0.0414(4) 0.048(2) Uij
C(4) 0.5658(6) 0.2988(6) 0.0698(5) 0.056(2) Uij
C(5) 0.6591(6) 0.3501(7) 0.0330(5) 0.060(2) Uij
C(6) 0.6474(6) 0.4044(5) -0.0318(4) 0.048(2) Uij
C(7) 0.5415(7) 0.4038(7) -0.0603(5) 0.060(2) Uij
C(8) 0.4519(6) 0.3531(7) -0.0240(5) 0.064(2) Uij
C(9) 0.7473(6) 0.4604(6) -0.0708(5) 0.052(2) Uij
C(10) 0.8261(8) 0.4212(7) -0.0768(6) 0.074(3) Uij
C(11) 0.9205(8) 0.4755(7) -0.1106(6) 0.069(3) Uij
C(12) 0.9352(6) 0.5633(6) -0.1425(4) 0.052(2) Uij
C(13) 0.8546(6) 0.5999(6) -0.1380(5) 0.058(2) Uij
C(14) 0.7615(6) 0.5479(6) -0.1029(5) 0.054(2) Uij
C(15) 1.0301(6) 0.6134(6) -0.1803(4) 0.053(2) Uij
C(16) 1.1063(7) 0.6479(6) -0.2144(5) 0.057(2) Uij
C(17) -0.1381(5) 0.0117(6) 0.1290(4) 0.050(2) Uij
C(18) -0.1087(7) 0.1054(6) 0.0840(5) 0.059(2) Uij
C(19) -0.2176(7) 0.0903(8) 0.0148(5) 0.073(3) Uij
C(20) -0.3160(7) 0.0729(7) 0.0563(6) 0.073(3) Uij
C(21) -0.3448(6) -0.0188(7) 0.0989(6) 0.074(3) Uij
C(22) -0.2402(7) -0.0064(7) 0.1699(5) 0.068(3) Uij
C(23) -0.0289(6) -0.1104(6) 0.2062(4) 0.049(2) Uij
C(24) -0.0297(7) -0.1687(6) 0.1175(5) 0.061(2) Uij
C(25) -0.0307(7) -0.2723(7) 0.1242(6) 0.072(3) Uij
C(26) -0.1319(7) -0.3435(7) 0.1570(6) 0.075(3) Uij
C(27) -0.1346(8) -0.2862(7) 0.2439(6) 0.073(3) Uij
C(28) -0.1339(7) -0.1818(6) 0.2363(5) 0.060(2) Uij
C(29) 0.0065(5) 0.0863(5) 0.3192(4) 0.049(2) Uij
C(30) 0.1025(8) 0.0801(8) 0.3887(5) 0.077(3) Uij
C(31) 0.110(1) 0.1341(9) 0.4821(6) 0.104(4) Uij
C(32) 0.137(1) 0.2500(8) 0.4895(6) 0.099(4) Uij
C(33) 0.043(1) 0.2528(7) 0.4232(6) 0.092(3) Uij
C(34) 0.0313(9) 0.2014(7) 0.3277(5) 0.075(3) Uij
C(35) 1.4537(6) 0.6561(5) -0.3328(4) 0.050(2) Uij
C(36) 1.3854(7) 0.5521(6) -0.3085(5) 0.060(2) Uij
C(37) 1.4614(9) 0.5040(8) -0.2751(6) 0.077(3) Uij
C(38) 1.5276(9) 0.4908(8) -0.3418(7) 0.087(3) Uij
C(39) 1.5893(8) 0.5918(8) -0.3689(7) 0.085(3) Uij
C(40) 1.5107(7) 0.6371(6) -0.4032(6) 0.070(3) Uij
C(41) 1.4724(6) 0.8670(5) -0.3327(4) 0.048(2) Uij
C(42) 1.5208(6) 0.9157(6) -0.2304(5) 0.056(2) Uij
C(43) 1.5953(8) 1.0357(7) -0.2109(5) 0.073(2) Uij
C(44) 1.6947(7) 1.0658(7) -0.2555(7) 0.080(3) Uij
C(45) 1.6487(8) 1.0173(7) -0.3548(7) 0.088(3) Uij
C(46) 1.5714(7) 0.8974(6) -0.3766(6) 0.072(3) Uij
C(47) 1.2966(6) 0.6884(6) -0.4793(5) 0.056(2) Uij
C(48) 1.2431(8) 0.7581(7) -0.5026(5) 0.076(3) Uij
C(49) 1.1708(9) 0.7266(8) -0.6004(7) 0.095(3) Uij
C(50) 1.0804(9) 0.6126(8) -0.6223(7) 0.109(3) Uij
C(51) 1.134(1) 0.5430(9) -0.6061(7) 0.130(4) Uij
C(52) 1.2056(9) 0.5740(7) -0.5067(6) 0.090(3) Uij
C(53) 0.4542(9) 0.2217(8) 0.7260(7) 0.146(4) Uij
H(1) 0.5753 0.2623 0.1155 0.0697 Uij
H(2) 0.7298 0.3459 0.0522 0.0718 Uij
H(3) 0.5307 0.4400 -0.1061 0.0748 Uij
H(4) 0.3795 0.3541 -0.0441 0.0765 Uij
H(5) 0.8148 0.3585 -0.0583 0.0854 Uij
H(6) 0.9753 0.4503 -0.1105 0.0840 Uij
H(7) 0.8627 0.6604 -0.1593 0.0701 Uij
H(8) 0.7084 0.5750 -0.0986 0.0650 Uij
H(9) -0.1655 -0.0496 0.0821 0.0602 Uij
H(10) -0.0797 0.1685 0.1289 0.0719 Uij
H(11) -0.0512 0.1105 0.0543 0.0719 Uij
H(12) -0.1991 0.1519 -0.0080 0.0873 Uij
H(13) -0.2430 0.0308 -0.0326 0.0873 Uij
H(14) -0.2924 0.1346 0.1013 0.0860 Uij
H(15) -0.3819 0.0600 0.0117 0.0860 Uij
H(16) -0.4046 -0.0241 0.1264 0.0875 Uij
H(17) -0.3720 -0.0803 0.0537 0.0875 Uij
H(18) -0.2607 -0.0663 0.1934 0.0812 Uij
H(19) -0.2148 0.0551 0.2177 0.0812 Uij
H(20) 0.0391 -0.1010 0.2488 0.0585 Uij
H(21) -0.0973 -0.1828 0.0731 0.0733 Uij
H(22) 0.0378 -0.1256 0.1005 0.0733 Uij
H(23) -0.0355 -0.3069 0.0671 0.0842 Uij
H(24) 0.0405 -0.2570 0.1658 0.0842 Uij
H(25) -0.2015 -0.3634 0.1122 0.0906 Uij
H(26) -0.1235 -0.4036 0.1647 0.0906 Uij
H(27) -0.2013 -0.3310 0.2600 0.0862 Uij
H(28) -0.0663 -0.2721 0.2903 0.0862 Uij
H(29) -0.1306 -0.1463 0.2932 0.0744 Uij
H(30) -0.2033 -0.1964 0.1937 0.0744 Uij
H(31) -0.0662 0.0484 0.3320 0.0581 Uij
H(32) 0.0841 0.0091 0.3865 0.0905 Uij
H(33) 0.1755 0.1164 0.3756 0.0905 Uij
H(34) 0.0407 0.0959 0.4968 0.1236 Uij
H(35) 0.1735 0.1335 0.5248 0.1236 Uij
H(36) 0.1380 0.2800 0.5482 0.1232 Uij
H(37) 0.2096 0.2906 0.4790 0.1232 Uij
H(38) -0.0280 0.2177 0.4364 0.1052 Uij
H(39) 0.0620 0.3255 0.4252 0.1052 Uij
H(40) 0.1024 0.2397 0.3127 0.0886 Uij
H(41) -0.0301 0.2039 0.2874 0.0886 Uij
H(42) 1.5156 0.7002 -0.2807 0.0595 Uij
H(43) 1.3515 0.5652 -0.2625 0.0717 Uij
H(44) 1.3255 0.5037 -0.3596 0.0717 Uij
H(45) 1.5177 0.5509 -0.2190 0.0942 Uij
H(46) 1.4154 0.4382 -0.2633 0.0942 Uij
H(47) 1.5833 0.4700 -0.3148 0.1013 Uij
H(48) 1.4739 0.4366 -0.3933 0.1013 Uij
H(49) 1.6486 0.6407 -0.3176 0.1046 Uij
H(50) 1.6222 0.5777 -0.4142 0.1046 Uij
H(51) 1.4521 0.5896 -0.4566 0.0807 Uij
H(52) 1.5560 0.7026 -0.4176 0.0807 Uij
H(53) 1.4297 0.9017 -0.3562 0.0577 Uij
H(54) 1.4578 0.9009 -0.2045 0.0668 Uij
H(55) 1.5669 0.8865 -0.2045 0.0668 Uij
H(56) 1.5482 1.0660 -0.2338 0.0866 Uij
H(57) 1.6278 1.0636 -0.1485 0.0866 Uij
H(58) 1.7348 1.1404 -0.2467 0.0964 Uij
H(59) 1.7458 1.0414 -0.2296 0.0964 Uij
H(60) 1.6025 1.0468 -0.3802 0.1054 Uij
H(61) 1.7120 1.0325 -0.3786 0.1054 Uij
H(62) 1.6190 0.8660 -0.3532 0.0855 Uij
H(63) 1.5424 0.8714 -0.4389 0.0855 Uij
H(64) 1.3538 0.6987 -0.5107 0.0677 Uij
H(65) 1.1947 0.7564 -0.4649 0.0897 Uij
H(66) 1.3049 0.8287 -0.4914 0.0897 Uij
H(67) 1.1354 0.7711 -0.6067 0.1118 Uij
H(68) 1.2210 0.7372 -0.6377 0.1118 Uij
H(69) 1.0264 0.6043 -0.5869 0.1258 Uij
H(70) 1.0378 0.5925 -0.6842 0.1258 Uij
H(71) 1.0719 0.4714 -0.6171 0.1586 Uij
H(72) 1.1803 0.5465 -0.6440 0.1586 Uij
H(73) 1.2454 0.5322 -0.5013 0.1089 Uij
H(74) 1.1571 0.5609 -0.4688 0.1089 Uij

loop_
_atom_type_symbol
_atom_type_oxidation_number
_atom_type_number_in_cell
_atom_type_scat_dispersion_real
_atom_type_scat_dispersion_imag
_atom_type_scat_source
C 0 106 0.003 0.002 'International Tables'
H 0 160 0.000 0.000 'International Tables'
O 0 4 0.011 0.006 'International Tables'
P 0 4 0.102 0.094 'International Tables'
Au 0 4 -2.013 8.802 'International Tables'

loop_
_geom_angle_atom_site_label_1
_geom_angle_atom_site_label_2
_geom_angle_atom_site_label_3
_geom_angle
_geom_angle_publ_flag
P(1) Au(1) C(1) 176.9(2) yes
P(2) Au(2) C(16) 175.7(2) yes
Au(1) P(1) C(17) 110.6(2) yes
Au(1) P(1) C(23) 111.3(2) yes
Au(1) P(1) C(29) 112.5(2) yes
C(17) P(1) C(23) 107.3(3) yes
C(17) P(1) C(29) 108.6(3) yes
C(23) P(1) C(29) 106.3(3) yes
Au(2) P(2) C(35) 111.8(2) yes
Au(2) P(2) C(41) 112.9(2) yes
Au(2) P(2) C(47) 110.2(3) yes
C(35) P(2) C(41) 106.4(3) yes
C(35) P(2) C(47) 109.6(3) yes
C(41) P(2) C(47) 105.7(3) yes
Au(1) C(1) C(2) 177.9(7) yes
C(1) C(2) C(3) 179.0(8) yes
C(2) C(3) C(4) 120.4(6) yes
C(2) C(3) C(8) 121.3(6) yes
C(4) C(3) C(8) 118.3(6) yes
C(3) C(4) C(5) 121.1(6) yes
C(4) C(5) C(6) 119.8(6) yes
C(5) C(6) C(7) 118.1(6) yes
C(5) C(6) C(9) 120.1(6) yes
C(7) C(6) C(9) 121.9(6) yes
C(6) C(7) C(8) 121.2(7) yes
C(3) C(8) C(7) 121.6(7) yes
C(6) C(9) C(10) 119.9(6) yes
C(6) C(9) C(14) 121.3(6) yes
C(10) C(9) C(14) 118.7(7) yes
C(9) C(10) C(11) 119.6(7) yes
C(10) C(11) C(12) 121.8(7) yes
C(11) C(12) C(13) 117.9(6) yes
C(11) C(12) C(15) 119.9(7) yes
C(13) C(12) C(15) 122.2(7) yes
C(12) C(13) C(14) 120.8(6) yes
C(9) C(14) C(13) 121.1(6) yes
C(12) C(15) C(16) 175.5(8) yes
Au(2) C(16) C(15) 173.8(7) yes
P(1) C(17) C(18) 110.8(4) yes
P(1) C(17) C(22) 116.0(5) yes
C(18) C(17) C(22) 110.9(6) yes
C(17) C(18) C(19) 110.8(6) yes
C(18) C(19) C(20) 111.6(6) yes
C(19) C(20) C(21) 111.1(7) yes
C(20) C(21) C(22) 112.6(6) yes
C(17) C(22) C(21) 110.4(6) yes
P(1) C(23) C(24) 112.6(5) yes
P(1) C(23) C(28) 116.7(5) yes
C(24) C(23) C(28) 109.5(6) yes
C(23) C(24) C(25) 111.8(6) yes
C(24) C(25) C(26) 112.1(7) yes
C(25) C(26) C(27) 111.2(7) yes
C(26) C(27) C(28) 111.9(7) yes
C(23) C(28) C(27) 111.1(6) yes
P(1) C(29) C(30) 110.9(5) yes
P(1) C(29) C(34) 111.3(5) yes
C(30) C(29) C(34) 110.3(6) yes
C(29) C(30) C(31) 108.4(7) yes
C(30) C(31) C(32) 112.5(8) yes
C(31) C(32) C(33) 108.6(8) yes
C(32) C(33) C(34) 111.5(8) yes
C(29) C(34) C(33) 111.3(7) yes
P(2) C(35) C(36) 112.8(5) yes
P(2) C(35) C(40) 116.4(5) yes
C(36) C(35) C(40) 108.8(6) yes
C(35) C(36) C(37) 112.1(7) yes
C(36) C(37) C(38) 111.9(7) yes
C(37) C(38) C(39) 110.6(7) yes
C(38) C(39) C(40) 113.3(7) yes
C(35) C(40) C(39) 110.4(7) yes
P(2) C(41) C(42) 111.6(5) yes
P(2) C(41) C(46) 116.8(5) yes
C(42) C(41) C(46) 110.2(6) yes
C(41) C(42) C(43) 110.9(6) yes
C(42) C(43) C(44) 111.4(7) yes
C(43) C(44) C(45) 110.9(7) yes
C(44) C(45) C(46) 112.6(7) yes
C(41) C(46) C(45) 111.8(6) yes
P(2) C(47) C(48) 110.0(5) yes
P(2) C(47) C(52) 110.0(5) yes
C(48) C(47) C(52) 110.6(7) yes
C(47) C(48) C(49) 114.5(8) yes
C(48) C(49) C(50) 109.1(8) yes
C(49) C(50) C(51) 111.5(10) yes
C(50) C(51) C(52) 110.9(10) yes
C(47) C(52) C(51) 111.4(8) yes

loop_
_geom_bond_atom_site_label_1
_geom_bond_atom_site_label_2
_geom_bond_distance
_geom_bond_publ_flag
Au(1) P(1) 2.291(2) yes
Au(1) C(1) 1.992(7) yes
Au(2) P(2) 2.289(2) yes
Au(2) C(16) 2.017(7) yes
P(1) C(17) 1.833(7) yes
P(1) C(23) 1.845(7) yes
P(1) C(29) 1.840(7) yes
P(2) C(35) 1.850(7) yes
P(2) C(41) 1.831(7) yes
P(2) C(47) 1.843(7) yes
O(1) C(53) 1.57(1) yes
C(1) C(2) 1.223(10) yes
C(2) C(3) 1.432(9) yes
C(3) C(4) 1.370(10) yes
C(3) C(8) 1.369(10) yes
C(4) C(5) 1.411(10) yes
C(5) C(6) 1.382(9) yes
C(6) C(7) 1.389(10) yes
C(6) C(9) 1.510(10) yes
C(7) C(8) 1.37(1) yes
C(9) C(10) 1.40(1) yes
C(9) C(14) 1.369(10) yes
C(10) C(11) 1.40(1) yes
C(11) C(12) 1.37(1) yes
C(12) C(13) 1.40(1) yes
C(12) C(15) 1.433(9) yes
C(13) C(14) 1.394(10) yes
C(15) C(16) 1.177(10) yes
C(17) C(18) 1.54(1) yes
C(17) C(22) 1.542(9) yes
C(18) C(19) 1.542(10) yes
C(19) C(20) 1.51(1) yes
C(20) C(21) 1.49(1) yes
C(21) C(22) 1.53(1) yes
C(23) C(24) 1.525(10) yes
C(23) C(28) 1.530(10) yes
C(24) C(25) 1.51(1) yes
C(25) C(26) 1.52(1) yes
C(26) C(27) 1.51(1) yes
C(27) C(28) 1.53(1) yes
C(29) C(30) 1.55(1) yes
C(29) C(34) 1.53(1) yes
C(30) C(31) 1.53(1) yes
C(31) C(32) 1.54(2) yes
C(32) C(33) 1.48(2) yes
C(33) C(34) 1.53(1) yes
C(35) C(36) 1.520(10) yes
C(35) C(40) 1.510(10) yes
C(36) C(37) 1.51(1) yes
C(37) C(38) 1.53(1) yes
C(38) C(39) 1.49(1) yes
C(39) C(40) 1.51(1) yes
C(41) C(42) 1.548(9) yes
C(41) C(46) 1.519(10) yes
C(42) C(43) 1.53(1) yes
C(43) C(44) 1.53(1) yes
C(44) C(45) 1.50(1) yes
C(45) C(46) 1.53(1) yes
C(47) C(48) 1.51(1) yes
C(47) C(52) 1.50(1) yes
C(48) C(49) 1.53(1) yes
C(49) C(50) 1.50(1) yes
C(50) C(51) 1.49(2) yes
C(51) C(52) 1.55(1) yes
